data_7157289
loop_
_publ_author_name
'Chan, Chieh-Kai'
'Lai, Chien-Yu'
'Lo, Wei-Chih'
'Cheng, Yu-Ting'
'Chang, Meng-Yang'
'Wang, Cheng-Chung'

_publ_section_title
;
 p-TsOH-mediated synthesis of substituted 2,4-diaryl-3-sulfonylquinolines
 from functionalized 2-aminobenzophenones and aromatic \b-ketosulfones
 under microwave irradiation.
;
_journal_issue 2
_journal_name_full 'Organic &amp; biomolecular chemistry'
_journal_page_first 305
_journal_page_last 315
_journal_paper_doi 10.1039/c9ob02445j
_journal_volume 18
_journal_year 2020
_chemical_formula_moiety 'C28 H18 Cl N O'
_chemical_formula_sum 'C28 H18 Cl N O'
_chemical_formula_weight 419.88
_space_group_crystal_system triclinic
_space_group_IT_number 2
_space_group_name_Hall '-P 1'
_space_group_name_H-M_alt 'P -1'
_atom_sites_solution_hydrogens geom
_audit_creation_method SHELXL-2016/6
_audit_update_record
;
2019-09-19 deposited with the CCDC.	2019-12-10 downloaded from the CCDC.
;
_cell_angle_alpha 95.003(2)
_cell_angle_beta 107.482(2)
_cell_angle_gamma 111.455(2)
_cell_formula_units_Z 2
_cell_length_a 9.6174(7)
_cell_length_b 10.1886(7)
_cell_length_c 11.7888(9)
_cell_measurement_reflns_used 9890
_cell_measurement_temperature 100.0(2)
_cell_measurement_theta_max 27.1
_cell_measurement_theta_min 2.2
_cell_volume 999.86(13)
_computing_cell_refinement 'APEX3 v2015.9-0 (Bruker AXS)'
_computing_data_collection 'Bruker Instrument Service v2012.12.0.3'
_computing_data_reduction 'SAINT V8.35A (Bruker AXS Inc., 2015)'
_computing_molecular_graphics 'shelXle (C.B. Huebschle, rev 740)'
_computing_publication_material 'WinGX publication routines (Farrugia, 2014)'
_computing_structure_refinement 'SHELXL-2016/6 (Sheldrick, 2016)'
_computing_structure_solution 'SHELXT 2014/5 (Sheldrick, 2014)'
_diffrn_ambient_temperature 100.0(2)
_diffrn_measured_fraction_theta_full 1.000
_diffrn_measured_fraction_theta_max 0.999
_diffrn_measurement_device_type 'Bruker APEX-II CCD'
_diffrn_measurement_method '\f and \w scans'
_diffrn_radiation_type MoK\a
_diffrn_radiation_wavelength 0.71073
_diffrn_reflns_av_R_equivalents 0.0417
_diffrn_reflns_av_unetI/netI 0.0234
_diffrn_reflns_Laue_measured_fraction_full 1.000
_diffrn_reflns_Laue_measured_fraction_max 0.999
_diffrn_reflns_limit_h_max 12
_diffrn_reflns_limit_h_min -12
_diffrn_reflns_limit_k_max 13
_diffrn_reflns_limit_k_min -13
_diffrn_reflns_limit_l_max 15
_diffrn_reflns_limit_l_min -15
_diffrn_reflns_number 33249
_diffrn_reflns_point_group_measured_fraction_full 1.000
_diffrn_reflns_point_group_measured_fraction_max 0.999
_diffrn_reflns_theta_full 25.242
_diffrn_reflns_theta_max 27.125
_diffrn_reflns_theta_min 1.857
_exptl_absorpt_coefficient_mu 0.213
_exptl_absorpt_correction_T_max 1
_exptl_absorpt_correction_T_min 0.9595
_exptl_absorpt_correction_type numerical
_exptl_absorpt_process_details 'Bruker SADABS, 1996'
_exptl_crystal_colour colourless
_exptl_crystal_density_diffrn 1.395
_exptl_crystal_density_meas ?
_exptl_crystal_density_method 'not measured'
_exptl_crystal_description prism
_exptl_crystal_F_000 436
_exptl_crystal_size_max 0.436
_exptl_crystal_size_mid 0.277
_exptl_crystal_size_min 0.200
_refine_diff_density_max 0.336
_refine_diff_density_min -0.242
_refine_diff_density_rms 0.046
_refine_ls_extinction_method none
_refine_ls_goodness_of_fit_ref 1.031
_refine_ls_hydrogen_treatment constr
_refine_ls_matrix_type full
_refine_ls_number_parameters 280
_refine_ls_number_reflns 4417
_refine_ls_number_restraints 0
_refine_ls_restrained_S_all 1.031
_refine_ls_R_factor_all 0.0401
_refine_ls_R_factor_gt 0.0330
_refine_ls_shift/su_max 0.001
_refine_ls_shift/su_mean 0.000
_refine_ls_structure_factor_coef Fsqd
_refine_ls_weighting_details 'w=1/[\s^2^(Fo^2^)+(0.0342P)^2^+0.5930P] where P=(Fo^2^+2Fc^2^)/3'
_refine_ls_weighting_scheme calc
_refine_ls_wR_factor_gt 0.0810
_refine_ls_wR_factor_ref 0.0864
_reflns_Friedel_coverage 0.000
_reflns_number_gt 3832
_reflns_number_total 4417
_reflns_threshold_expression 'I > 2\s(I)'
_cod_data_source_file c9ob02445j2.cif
_cod_data_source_block i17722
_cod_depositor_comments
;
The following automatic conversions were performed:

data item '_exptl_crystal_density_meas' value 'none' was changed to
'?' -- the value is perceived as not measured.

Automatic conversion script
Id: cif_fix_values 7556 2019-12-06 15:28:31Z antanas 

 Adding full bibliography for 7157286--7157292.cif.
;
_cod_database_code 7157289
_shelx_shelxl_version_number 2016/6
_shelx_space_group_comment
;
The symmetry employed for this shelxl refinement is uniquely defined
by the following loop, which should always be used as a source of
symmetry information in preference to the above space-group names.
They are only intended as comments.
;
_shelx_estimated_absorpt_t_min 0.913
_shelx_estimated_absorpt_t_max 0.959

loop_
_space_group_symop_operation_xyz
'x, y, z'
'-x, -y, -z'

loop_
_atom_site_label
_atom_site_type_symbol
_atom_site_fract_x
_atom_site_fract_y
_atom_site_fract_z
_atom_site_U_iso_or_equiv
_atom_site_adp_type
_atom_site_occupancy
_atom_site_site_symmetry_order
_atom_site_calc_flag
_atom_site_refinement_flags_posn
_atom_site_refinement_flags_adp
Cl1 Cl 0.91784(4) 0.17916(3) 0.22979(3) 0.01934(9) Uani 1 1 d . .
O1 O 0.72835(11) 0.92346(9) 0.46729(8) 0.0170(2) Uani 1 1 d . .
N1 N 0.73967(12) 0.53334(11) 0.53326(9) 0.0128(2) Uani 1 1 d . .
C1 C 0.79985(15) 0.33071(14) 0.49271(12) 0.0149(3) Uani 1 1 d . .
H1 H 0.783999 0.304696 0.564759 0.018 Uiso 1 1 calc R U
C2 C 0.83973(15) 0.24698(13) 0.42248(12) 0.0154(3) Uani 1 1 d . .
H2 H 0.849916 0.162604 0.444662 0.018 Uiso 1 1 calc R U
C3 C 0.86545(15) 0.28723(14) 0.31710(12) 0.0146(3) Uani 1 1 d . .
C4 C 0.85203(15) 0.40783(13) 0.28173(11) 0.0138(2) Uani 1 1 d . .
H4 H 0.871603 0.433064 0.210564 0.017 Uiso 1 1 calc R U
C5 C 0.79180(14) 0.62205(13) 0.32264(11) 0.0124(2) Uani 1 1 d . .
C6 C 0.71206(16) 0.82603(13) 0.36248(11) 0.0142(3) Uani 1 1 d . .
H6 H 0.795243 0.881494 0.329814 0.017 Uiso 1 1 calc R U
C7 C 0.62959(16) 0.94901(14) 0.62376(12) 0.0172(3) Uani 1 1 d . .
H7 H 0.631025 1.038728 0.606436 0.021 Uiso 1 1 calc R U
C8 C 0.58346(16) 0.90049(15) 0.71837(12) 0.0182(3) Uani 1 1 d . .
H8 H 0.553284 0.957287 0.766284 0.022 Uiso 1 1 calc R U
C9 C 0.58110(16) 0.76879(15) 0.74361(12) 0.0177(3) Uani 1 1 d . .
H9 H 0.549431 0.735946 0.808625 0.021 Uiso 1 1 calc R U
C10 C 0.62505(15) 0.68566(14) 0.67371(11) 0.0146(3) Uani 1 1 d . .
H10 H 0.623463 0.596046 0.691410 0.018 Uiso 1 1 calc R U
C11 C 0.78172(14) 0.45574(13) 0.45993(11) 0.0126(2) Uani 1 1 d . .
C12 C 0.80845(14) 0.49466(13) 0.35286(11) 0.0121(2) Uani 1 1 d . .
C13 C 0.74561(15) 0.69710(13) 0.39602(11) 0.0126(2) Uani 1 1 d . .
C14 C 0.67375(15) 0.86510(13) 0.55443(11) 0.0139(2) Uani 1 1 d . .
C15 C 0.67173(15) 0.73224(13) 0.57735(11) 0.0131(2) Uani 1 1 d . .
C16 C 0.72066(14) 0.64863(13) 0.50118(11) 0.0124(2) Uani 1 1 d . .
C17 C 0.82271(15) 0.67118(13) 0.21347(11) 0.0137(3) Uani 1 1 d . .
C18 C 0.72106(16) 0.59058(14) 0.09621(12) 0.0174(3) Uani 1 1 d . .
H18 H 0.632997 0.502186 0.085543 0.021 Uiso 1 1 calc R U
C19 C 0.74779(18) 0.63874(16) -0.00494(13) 0.0219(3) Uani 1 1 d . .
H19 H 0.678278 0.583096 -0.084572 0.026 Uiso 1 1 calc R U
C20 C 0.87576(18) 0.76795(17) 0.00985(13) 0.0237(3) Uani 1 1 d . .
H20 H 0.892727 0.801430 -0.059642 0.028 Uiso 1 1 calc R U
C21 C 0.97889(17) 0.84825(16) 0.12591(14) 0.0220(3) Uani 1 1 d . .
H21 H 1.067156 0.936258 0.136023 0.026 Uiso 1 1 calc R U
C22 C 0.95291(16) 0.79970(14) 0.22767(12) 0.0171(3) Uani 1 1 d . .
H22 H 1.024213 0.854373 0.307180 0.020 Uiso 1 1 calc R U
C23 C 0.55040(16) 0.78201(14) 0.26200(12) 0.0152(3) Uani 1 1 d . .
C24 C 0.40814(17) 0.69894(14) 0.27724(12) 0.0185(3) Uani 1 1 d . .
H24 H 0.411299 0.665512 0.350334 0.022 Uiso 1 1 calc R U
C25 C 0.26160(18) 0.66500(16) 0.18547(13) 0.0241(3) Uani 1 1 d . .
H25 H 0.164943 0.609859 0.196731 0.029 Uiso 1 1 calc R U
C26 C 0.25618(19) 0.71140(17) 0.07761(13) 0.0260(3) Uani 1 1 d . .
H26 H 0.155961 0.688905 0.015523 0.031 Uiso 1 1 calc R U
C27 C 0.39685(19) 0.79042(16) 0.06060(13) 0.0245(3) Uani 1 1 d . .
H27 H 0.393236 0.820186 -0.013996 0.029 Uiso 1 1 calc R U
C28 C 0.54362(18) 0.82637(15) 0.15256(12) 0.0197(3) Uani 1 1 d . .
H28 H 0.639870 0.881507 0.140753 0.024 Uiso 1 1 calc R U

loop_
_atom_site_aniso_label
_atom_site_aniso_U_11
_atom_site_aniso_U_22
_atom_site_aniso_U_33
_atom_site_aniso_U_23
_atom_site_aniso_U_13
_atom_site_aniso_U_12
Cl1 0.02352(17) 0.01692(16) 0.02189(17) 0.00196(12) 0.00978(13) 0.01221(13)
O1 0.0251(5) 0.0104(4) 0.0170(5) 0.0034(3) 0.0095(4) 0.0073(4)
N1 0.0124(5) 0.0121(5) 0.0137(5) 0.0032(4) 0.0046(4) 0.0047(4)
C1 0.0144(6) 0.0138(6) 0.0163(6) 0.0054(5) 0.0054(5) 0.0055(5)
C2 0.0153(6) 0.0112(6) 0.0185(6) 0.0042(5) 0.0043(5) 0.0055(5)
C3 0.0122(6) 0.0128(6) 0.0177(6) -0.0004(5) 0.0047(5) 0.0054(5)
C4 0.0123(6) 0.0148(6) 0.0137(6) 0.0031(5) 0.0050(5) 0.0049(5)
C5 0.0097(6) 0.0121(6) 0.0131(6) 0.0032(5) 0.0027(5) 0.0030(5)
C6 0.0191(6) 0.0120(6) 0.0156(6) 0.0047(5) 0.0089(5) 0.0082(5)
C7 0.0176(6) 0.0138(6) 0.0178(6) 0.0002(5) 0.0021(5) 0.0079(5)
C8 0.0171(6) 0.0206(7) 0.0157(6) -0.0027(5) 0.0032(5) 0.0100(5)
C9 0.0156(6) 0.0238(7) 0.0143(6) 0.0034(5) 0.0051(5) 0.0090(5)
C10 0.0142(6) 0.0150(6) 0.0138(6) 0.0028(5) 0.0039(5) 0.0061(5)
C11 0.0109(6) 0.0117(6) 0.0138(6) 0.0018(5) 0.0036(5) 0.0040(5)
C12 0.0096(6) 0.0117(6) 0.0130(6) 0.0019(5) 0.0029(5) 0.0033(5)
C13 0.0113(6) 0.0105(6) 0.0146(6) 0.0028(5) 0.0034(5) 0.0039(5)
C14 0.0133(6) 0.0128(6) 0.0131(6) 0.0014(5) 0.0025(5) 0.0047(5)
C15 0.0112(6) 0.0133(6) 0.0132(6) 0.0014(5) 0.0024(5) 0.0050(5)
C16 0.0106(6) 0.0116(6) 0.0132(6) 0.0020(5) 0.0030(5) 0.0039(5)
C17 0.0168(6) 0.0148(6) 0.0155(6) 0.0061(5) 0.0081(5) 0.0106(5)
C18 0.0215(7) 0.0160(6) 0.0175(6) 0.0046(5) 0.0073(5) 0.0102(5)
C19 0.0310(8) 0.0261(7) 0.0152(6) 0.0061(5) 0.0082(6) 0.0184(6)
C20 0.0307(8) 0.0342(8) 0.0225(7) 0.0177(6) 0.0181(6) 0.0216(7)
C21 0.0192(7) 0.0254(7) 0.0290(8) 0.0154(6) 0.0139(6) 0.0113(6)
C22 0.0154(6) 0.0186(6) 0.0188(6) 0.0065(5) 0.0064(5) 0.0079(5)
C23 0.0207(7) 0.0127(6) 0.0163(6) 0.0027(5) 0.0069(5) 0.0111(5)
C24 0.0216(7) 0.0188(6) 0.0183(6) 0.0024(5) 0.0082(5) 0.0114(6)
C25 0.0202(7) 0.0273(8) 0.0247(7) -0.0018(6) 0.0071(6) 0.0121(6)
C26 0.0271(8) 0.0315(8) 0.0190(7) -0.0027(6) 0.0004(6) 0.0198(7)
C27 0.0369(9) 0.0268(7) 0.0159(7) 0.0051(6) 0.0072(6) 0.0215(7)
C28 0.0271(7) 0.0184(7) 0.0187(7) 0.0059(5) 0.0095(6) 0.0135(6)

loop_
_atom_type_symbol
_atom_type_description
_atom_type_scat_dispersion_real
_atom_type_scat_dispersion_imag
_atom_type_scat_source
C C 0.0033 0.0016 'International Tables Vol C Tables 4.2.6.8 and 6.1.1.4'
H H 0.0000 0.0000 'International Tables Vol C Tables 4.2.6.8 and 6.1.1.4'
Cl Cl 0.1484 0.1585 'International Tables Vol C Tables 4.2.6.8 and 6.1.1.4'
N N 0.0061 0.0033 'International Tables Vol C Tables 4.2.6.8 and 6.1.1.4'
O O 0.0106 0.0060 'International Tables Vol C Tables 4.2.6.8 and 6.1.1.4'

loop_
_geom_angle_atom_site_label_1
_geom_angle_atom_site_label_2
_geom_angle_atom_site_label_3
_geom_angle
C14 O1 C6 118.34(9)
C16 N1 C11 117.79(11)
C2 C1 C11 121.16(12)
C2 C1 H1 119.4
C11 C1 H1 119.4
C1 C2 C3 119.16(12)
C1 C2 H2 120.4
C3 C2 H2 120.4
C4 C3 C2 122.37(12)
C4 C3 Cl1 119.43(10)
C2 C3 Cl1 118.20(10)
C3 C4 C12 119.07(12)
C3 C4 H4 120.5
C12 C4 H4 120.5
C13 C5 C12 118.30(11)
C13 C5 C17 121.24(11)
C12 C5 C17 120.46(11)
O1 C6 C13 112.40(10)
O1 C6 C23 110.72(10)
C13 C6 C23 112.80(10)
O1 C6 H6 106.8
C13 C6 H6 106.8
C23 C6 H6 106.8
C8 C7 C14 119.32(12)
C8 C7 H7 120.3
C14 C7 H7 120.3
C7 C8 C9 120.32(12)
C7 C8 H8 119.8
C9 C8 H8 119.8
C10 C9 C8 119.92(12)
C10 C9 H9 120.0
C8 C9 H9 120.0
C9 C10 C15 120.82(12)
C9 C10 H10 119.6
C15 C10 H10 119.6
N1 C11 C1 118.11(11)
N1 C11 C12 123.12(11)
C1 C11 C12 118.77(11)
C4 C12 C11 119.46(11)
C4 C12 C5 122.75(11)
C11 C12 C5 117.78(11)
C5 C13 C16 119.61(11)
C5 C13 C6 120.69(11)
C16 C13 C6 119.61(11)
O1 C14 C7 116.50(11)
O1 C14 C15 121.83(11)
C7 C14 C15 121.56(12)
C14 C15 C10 118.06(12)
C14 C15 C16 119.04(11)
C10 C15 C16 122.89(11)
N1 C16 C13 123.34(11)
N1 C16 C15 118.81(11)
C13 C16 C15 117.86(11)
C18 C17 C22 119.14(12)
C18 C17 C5 120.60(11)
C22 C17 C5 120.25(11)
C19 C18 C17 120.36(13)
C19 C18 H18 119.8
C17 C18 H18 119.8
C18 C19 C20 120.17(13)
C18 C19 H19 119.9
C20 C19 H19 119.9
C21 C20 C19 120.07(13)
C21 C20 H20 120.0
C19 C20 H20 120.0
C20 C21 C22 119.88(13)
C20 C21 H21 120.1
C22 C21 H21 120.1
C21 C22 C17 120.36(13)
C21 C22 H22 119.8
C17 C22 H22 119.8
C28 C23 C24 119.15(13)
C28 C23 C6 119.48(12)
C24 C23 C6 121.37(12)
C25 C24 C23 120.09(13)
C25 C24 H24 120.0
C23 C24 H24 120.0
C26 C25 C24 120.26(14)
C26 C25 H25 119.9
C24 C25 H25 119.9
C27 C26 C25 119.92(14)
C27 C26 H26 120.0
C25 C26 H26 120.0
C26 C27 C28 120.11(13)
C26 C27 H27 119.9
C28 C27 H27 119.9
C27 C28 C23 120.44(14)
C27 C28 H28 119.8
C23 C28 H28 119.8

loop_
_geom_bond_atom_site_label_1
_geom_bond_atom_site_label_2
_geom_bond_distance
Cl1 C3 1.7452(13)
O1 C14 1.3736(15)
O1 C6 1.4466(15)
N1 C16 1.3226(16)
N1 C11 1.3641(16)
C1 C2 1.3665(18)
C1 C11 1.4179(17)
C1 H1 0.9500
C2 C3 1.4042(18)
C2 H2 0.9500
C3 C4 1.3687(18)
C4 C12 1.4193(17)
C4 H4 0.9500
C5 C13 1.3763(17)
C5 C12 1.4268(17)
C5 C17 1.4928(17)
C6 C13 1.5199(17)
C6 C23 1.5207(18)
C6 H6 1.0000
C7 C8 1.3850(19)
C7 C14 1.3898(18)
C7 H7 0.9500
C8 C9 1.3932(19)
C8 H8 0.9500
C9 C10 1.3873(18)
C9 H9 0.9500
C10 C15 1.4005(18)
C10 H10 0.9500
C11 C12 1.4227(17)
C13 C16 1.4272(17)
C14 C15 1.3977(18)
C15 C16 1.4722(17)
C17 C18 1.3943(18)
C17 C22 1.3953(18)
C18 C19 1.3865(19)
C18 H18 0.9500
C19 C20 1.387(2)
C19 H19 0.9500
C20 C21 1.386(2)
C20 H20 0.9500
C21 C22 1.3927(19)
C21 H21 0.9500
C22 H22 0.9500
C23 C28 1.3949(18)
C23 C24 1.3955(19)
C24 C25 1.392(2)
C24 H24 0.9500
C25 C26 1.388(2)
C25 H25 0.9500
C26 C27 1.383(2)
C26 H26 0.9500
C27 C28 1.391(2)
C27 H27 0.9500
C28 H28 0.9500
